data_7049606
loop_
_publ_author_name
'Li, Xiao-Nan'
'Li, Li'
'Wang, Hai-Yu'
'Fu, Chen'
'Fu, Jia-Wei'
'Sun, Ya-Nan'
'Zhang, Hong'

_publ_section_title
;
 A novel photochromic metal-organic framework with good anion and amine
 sensing.
;
_journal_issue 19
_journal_name_full 'Dalton transactions (Cambridge, England : 2003)'
_journal_page_first 6558
_journal_page_last 6563
_journal_paper_doi 10.1039/c8dt05032e
_journal_volume 48
_journal_year 2019
_chemical_formula_sum 'C16 H16 N O8 Zn'
_chemical_formula_weight 415.67
_space_group_IT_number 2
_space_group_name_Hall '-P 1'
_space_group_name_H-M_alt 'P -1'
_symmetry_cell_setting triclinic
_symmetry_space_group_name_Hall '-P 1'
_symmetry_space_group_name_H-M 'P -1'
_atom_sites_solution_hydrogens geom
_atom_sites_solution_primary direct
_atom_sites_solution_secondary difmap
_audit_creation_method SHELXL-97
_audit_update_record
;
2018-04-04 deposited with the CCDC.    2019-03-29 downloaded from the CCDC.
;
_cell_angle_alpha 68.918(2)
_cell_angle_beta 66.791(2)
_cell_angle_gamma 86.570(2)
_cell_formula_units_Z 2
_cell_length_a 9.5023(4)
_cell_length_b 9.5077(5)
_cell_length_c 10.6017(6)
_cell_measurement_reflns_used 8629
_cell_measurement_temperature 300(2)
_cell_measurement_theta_max 27.082
_cell_measurement_theta_min 2.306
_cell_volume 817.62(7)
_computing_structure_refinement 'SHELXL-97 (Sheldrick, 1997)'
_computing_structure_solution 'SHELXS-97 (Sheldrick, 1990)'
_diffrn_ambient_temperature 300(2)
_diffrn_measured_fraction_theta_full 0.987
_diffrn_measured_fraction_theta_max 0.987
_diffrn_measurement_device_type 'CCD area detector'
_diffrn_radiation_monochromator graphite
_diffrn_radiation_source 'fine-focus sealed tube'
_diffrn_radiation_type MoK\a
_diffrn_radiation_wavelength 0.71073
_diffrn_reflns_av_R_equivalents 0.0300
_diffrn_reflns_av_sigmaI/netI 0.0251
_diffrn_reflns_limit_h_max 12
_diffrn_reflns_limit_h_min -12
_diffrn_reflns_limit_k_max 12
_diffrn_reflns_limit_k_min -12
_diffrn_reflns_limit_l_max 13
_diffrn_reflns_limit_l_min -13
_diffrn_reflns_number 14332
_diffrn_reflns_theta_full 27.16
_diffrn_reflns_theta_max 27.16
_diffrn_reflns_theta_min 2.25
_exptl_absorpt_coefficient_mu 1.549
_exptl_absorpt_correction_T_max 0.679
_exptl_absorpt_correction_T_min 0.635
_exptl_absorpt_correction_type multi-scan
_exptl_crystal_colour colourless
_exptl_crystal_density_diffrn 1.688
_exptl_crystal_density_method 'not measured'
_exptl_crystal_description block
_exptl_crystal_F_000 426
_exptl_crystal_size_max 0.3
_exptl_crystal_size_mid 0.27
_exptl_crystal_size_min 0.25
_refine_diff_density_max 0.634
_refine_diff_density_min -1.082
_refine_diff_density_rms 0.237
_refine_ls_extinction_method none
_refine_ls_goodness_of_fit_ref 1.279
_refine_ls_hydrogen_treatment mixed
_refine_ls_matrix_type full
_refine_ls_number_parameters 247
_refine_ls_number_reflns 3587
_refine_ls_number_restraints 6
_refine_ls_restrained_S_all 1.278
_refine_ls_R_factor_all 0.0396
_refine_ls_R_factor_gt 0.0288
_refine_ls_shift/su_max 0.000
_refine_ls_shift/su_mean 0.000
_refine_ls_structure_factor_coef Fsqd
_refine_ls_weighting_details 'calc w=1/[\s^2^(Fo^2^)+(0.0633P)^2^+0.1094P] where P=(Fo^2^+2Fc^2^)/3'
_refine_ls_weighting_scheme calc
_refine_ls_wR_factor_gt 0.0831
_refine_ls_wR_factor_ref 0.1080
_reflns_number_gt 3190
_reflns_number_total 3587
_reflns_threshold_expression >2sigma(I)
_cod_data_source_file c8dt05032e2.cif
_cod_data_source_block 1
_cod_depositor_comments
;
The following automatic conversions were performed:

'_symmetry_cell_setting' value 'Triclinic' changed to 'triclinic'
according to
/home/data/users/saulius/crontab/automatic-downloads/rss-feeds/RSC/lib/dictionaries/cif_core.dic
dictionary named 'cif_core.dic' version 2.4.2 from 2011-04-26.

'_exptl_absorpt_correction_type' value 'Multi-scan' changed to
'multi-scan' according to
/home/data/users/saulius/crontab/automatic-downloads/rss-feeds/RSC/lib/dictionaries/cif_core.dic
dictionary named 'cif_core.dic' version 2.4.2 from 2011-04-26.

Automatic conversion script
Id: cif_fix_values 4973 2017-02-22 13:04:09Z antanas 

 Adding full bibliography for 7049606.cif.
;
_cod_original_sg_symbol_H-M 'P -1    '
_cod_database_code 7049606

loop_
_symmetry_equiv_pos_as_xyz
'x, y, z'
'-x, -y, -z'

loop_
_atom_site_label
_atom_site_type_symbol
_atom_site_fract_x
_atom_site_fract_y
_atom_site_fract_z
_atom_site_U_iso_or_equiv
_atom_site_adp_type
_atom_site_occupancy
_atom_site_symmetry_multiplicity
_atom_site_calc_flag
_atom_site_refinement_flags
Zn1 Zn 0.88494(3) 0.13391(3) 0.40713(3) 0.02287(12) Uani 1 1 d .
O1 O 0.68107(18) 0.19844(19) 0.4339(2) 0.0281(4) Uani 1 1 d .
O2 O 0.17110(19) 0.07689(18) 0.4525(2) 0.0299(4) Uani 1 1 d .
O3 O 0.00114(19) 0.2480(2) 0.4665(2) 0.0315(4) Uani 1 1 d .
O4 O 1.0304(2) 0.1647(2) 0.2075(2) 0.0334(4) Uani 1 1 d .
O5 O 0.8549(2) 0.0711(2) 0.1611(2) 0.0408(5) Uani 1 1 d .
N1 N 0.8410(2) 0.3244(2) -0.0964(2) 0.0255(4) Uani 1 1 d .
O6 O 0.7948(2) 0.4186(2) 0.2581(3) 0.0483(6) Uani 1 1 d .
C1 C 0.1330(2) 0.2058(2) 0.4527(2) 0.0207(4) Uani 1 1 d .
C2 C 0.2551(2) 0.3187(2) 0.4243(2) 0.0194(4) Uani 1 1 d .
C3 C 0.9744(3) 0.1480(3) 0.1206(3) 0.0255(5) Uani 1 1 d .
C4 C 1.0698(3) 0.2334(3) -0.0415(3) 0.0294(5) Uani 1 1 d .
H4A H 1.1605 0.1812 -0.0728 0.035 Uiso 1 1 calc R
H4B H 1.1042 0.3335 -0.0542 0.035 Uiso 1 1 calc R
C5 C 0.5221(2) 0.3819(3) 0.3634(2) 0.0214(4) Uani 1 1 d .
C6 C 0.4939(3) 0.5324(3) 0.3406(3) 0.0251(5) Uani 1 1 d .
H6 H 0.5744 0.6049 0.3085 0.030 Uiso 1 1 calc R
C7 C 0.5721(3) 0.4627(3) -0.0187(2) 0.0222(4) Uani 1 1 d .
C8 C 0.4024(2) 0.2755(2) 0.4048(2) 0.0205(4) Uani 1 1 d .
H8 H 0.4210 0.1749 0.4196 0.025 Uiso 1 1 calc R
C9 C 0.2267(3) 0.4685(3) 0.4074(3) 0.0226(4) Uani 1 1 d .
H9 H 0.1277 0.4972 0.4240 0.027 Uiso 1 1 calc R
C10 C 0.7041(3) 0.2442(3) -0.0420(3) 0.0318(5) Uani 1 1 d .
H10 H 0.7007 0.1427 -0.0310 0.038 Uiso 1 1 calc R
C11 C 0.9853(3) 0.2501(3) -0.1409(3) 0.0325(5) Uani 1 1 d .
H11A H 1.0522 0.3097 -0.2419 0.039 Uiso 1 1 calc R
H11B H 0.9607 0.1508 -0.1373 0.039 Uiso 1 1 calc R
C12 C 0.6790(3) 0.3330(3) 0.3468(3) 0.0249(5) Uani 1 1 d .
C13 C 0.7158(3) 0.5412(3) -0.0729(3) 0.0262(5) Uani 1 1 d .
H13 H 0.7220 0.6422 -0.0829 0.031 Uiso 1 1 calc R
C14 C 0.8483(3) 0.4710(3) -0.1118(3) 0.0276(5) Uani 1 1 d .
H14 H 0.9434 0.5249 -0.1488 0.033 Uiso 1 1 calc R
C15 C 0.3460(3) 0.5748(3) 0.3657(3) 0.0254(5) Uani 1 1 d .
H15 H 0.3268 0.6747 0.3546 0.030 Uiso 1 1 calc R
C16 C 0.5701(3) 0.3109(3) -0.0029(3) 0.0318(6) Uani 1 1 d .
H16 H 0.4764 0.2541 0.0347 0.038 Uiso 1 1 calc R
O1W O 0.3191(3) 0.0133(3) 0.1524(3) 0.0590(6) Uani 1 1 d D
O2W O 0.5458(3) 0.9371(4) 0.2725(3) 0.0678(8) Uani 1 1 d D
H2WA H 0.495(5) 0.899(6) 0.3648(14) 0.102 Uiso 1 1 d D
H2WB H 0.630(3) 0.976(6) 0.260(5) 0.102 Uiso 1 1 d D
H1WA H 0.250(4) 0.037(6) 0.219(4) 0.102 Uiso 1 1 d D
H1WB H 0.389(4) -0.016(6) 0.185(5) 0.102 Uiso 1 1 d D

loop_
_atom_site_aniso_label
_atom_site_aniso_U_11
_atom_site_aniso_U_22
_atom_site_aniso_U_33
_atom_site_aniso_U_23
_atom_site_aniso_U_13
_atom_site_aniso_U_12
Zn1 0.01411(16) 0.02087(16) 0.03071(18) -0.00404(12) -0.01074(12) 0.00024(10)
O1 0.0175(8) 0.0259(8) 0.0363(10) -0.0037(7) -0.0134(7) 0.0037(6)
O2 0.0261(9) 0.0185(8) 0.0399(10) -0.0039(7) -0.0138(8) -0.0012(6)
O3 0.0169(8) 0.0353(10) 0.0485(11) -0.0197(8) -0.0156(8) 0.0036(7)
O4 0.0242(9) 0.0440(11) 0.0310(10) -0.0113(8) -0.0123(7) 0.0036(7)
O5 0.0343(10) 0.0399(11) 0.0387(11) -0.0059(9) -0.0109(8) -0.0102(8)
N1 0.0253(10) 0.0268(10) 0.0243(10) -0.0078(8) -0.0117(8) 0.0042(8)
O6 0.0177(9) 0.0369(11) 0.0643(15) 0.0042(10) -0.0101(9) -0.0041(8)
C1 0.0174(10) 0.0228(11) 0.0191(10) -0.0039(8) -0.0077(8) 0.0001(8)
C2 0.0164(10) 0.0219(10) 0.0199(10) -0.0054(8) -0.0092(8) 0.0016(8)
C3 0.0226(11) 0.0199(10) 0.0315(13) -0.0072(9) -0.0110(10) 0.0067(8)
C4 0.0236(12) 0.0288(12) 0.0292(13) -0.0048(10) -0.0091(10) 0.0025(9)
C5 0.0176(10) 0.0235(11) 0.0232(11) -0.0053(9) -0.0113(8) 0.0012(8)
C6 0.0254(12) 0.0222(11) 0.0289(12) -0.0069(9) -0.0137(10) -0.0016(9)
C7 0.0229(11) 0.0224(11) 0.0207(11) -0.0050(9) -0.0100(9) -0.0018(9)
C8 0.0178(10) 0.0188(10) 0.0255(11) -0.0056(8) -0.0119(9) 0.0039(8)
C9 0.0193(11) 0.0270(11) 0.0244(11) -0.0113(9) -0.0108(9) 0.0092(8)
C10 0.0324(13) 0.0235(12) 0.0422(15) -0.0104(11) -0.0190(11) 0.0022(10)
C11 0.0322(13) 0.0366(14) 0.0286(13) -0.0140(11) -0.0112(10) 0.0113(11)
C12 0.0171(11) 0.0253(11) 0.0316(12) -0.0067(10) -0.0123(9) 0.0008(8)
C13 0.0255(12) 0.0211(11) 0.0311(13) -0.0071(9) -0.0118(10) -0.0026(9)
C14 0.0232(12) 0.0261(12) 0.0307(13) -0.0061(10) -0.0113(10) -0.0012(9)
C15 0.0295(12) 0.0205(11) 0.0325(13) -0.0120(9) -0.0173(10) 0.0069(9)
C16 0.0256(12) 0.0232(12) 0.0430(15) -0.0063(10) -0.0146(11) -0.0033(9)
O1W 0.0491(14) 0.0694(17) 0.0712(18) -0.0425(14) -0.0221(13) 0.0096(12)
O2W 0.0478(14) 0.090(2) 0.0441(14) 0.0016(14) -0.0159(11) -0.0245(14)

loop_
_atom_type_symbol
_atom_type_description
_atom_type_scat_dispersion_real
_atom_type_scat_dispersion_imag
_atom_type_scat_source
C C 0.0033 0.0016 'International Tables Vol C Tables 4.2.6.8 and 6.1.1.4'
H H 0.0000 0.0000 'International Tables Vol C Tables 4.2.6.8 and 6.1.1.4'
N N 0.0061 0.0033 'International Tables Vol C Tables 4.2.6.8 and 6.1.1.4'
O O 0.0106 0.0060 'International Tables Vol C Tables 4.2.6.8 and 6.1.1.4'
Zn Zn 0.2839 1.4301 'International Tables Vol C Tables 4.2.6.8 and 6.1.1.4'

loop_
_geom_angle_atom_site_label_1
_geom_angle_atom_site_label_2
_geom_angle_atom_site_label_3
_geom_angle
_geom_angle_site_symmetry_1
_geom_angle_site_symmetry_3
O1 Zn1 O4 117.67(8) . .
O1 Zn1 O2 99.58(7) . 2_656
O4 Zn1 O2 116.58(8) . 2_656
O1 Zn1 O3 112.64(7) . 1_655
O4 Zn1 O3 100.66(8) . 1_655
O2 Zn1 O3 110.13(8) 2_656 1_655
C12 O1 Zn1 114.70(15) . .
C1 O2 Zn1 137.16(16) . 2_656
C1 O3 Zn1 113.73(15) . 1_455
C3 O4 Zn1 116.38(16) . .
C14 N1 C10 120.7(2) . .
C14 N1 C11 119.8(2) . .
C10 N1 C11 119.5(2) . .
O2 C1 O3 124.0(2) . .
O2 C1 C2 117.58(19) . .
O3 C1 C2 118.3(2) . .
C8 C2 C9 119.5(2) . .
C8 C2 C1 119.11(19) . .
C9 C2 C1 121.20(19) . .
O5 C3 O4 124.8(2) . .
O5 C3 C4 121.1(2) . .
O4 C3 C4 114.2(2) . .
C3 C4 C11 114.2(2) . .
C3 C4 H4A 108.7 . .
C11 C4 H4A 108.7 . .
C3 C4 H4B 108.7 . .
C11 C4 H4B 108.7 . .
H4A C4 H4B 107.6 . .
C8 C5 C6 119.6(2) . .
C8 C5 C12 119.8(2) . .
C6 C5 C12 120.6(2) . .
C15 C6 C5 120.2(2) . .
C15 C6 H6 119.9 . .
C5 C6 H6 119.9 . .
C16 C7 C13 117.0(2) . .
C16 C7 C7 121.3(2) . 2_665
C13 C7 C7 121.7(3) . 2_665
C5 C8 C2 120.4(2) . .
C5 C8 H8 119.8 . .
C2 C8 H8 119.8 . .
C15 C9 C2 120.1(2) . .
C15 C9 H9 120.0 . .
C2 C9 H9 120.0 . .
N1 C10 C16 120.5(2) . .
N1 C10 H10 119.7 . .
C16 C10 H10 119.7 . .
N1 C11 C4 112.0(2) . .
N1 C11 H11A 109.2 . .
C4 C11 H11A 109.2 . .
N1 C11 H11B 109.2 . .
C4 C11 H11B 109.2 . .
H11A C11 H11B 107.9 . .
O6 C12 O1 123.8(2) . .
O6 C12 C5 121.1(2) . .
O1 C12 C5 115.06(19) . .
C14 C13 C7 120.7(2) . .
C14 C13 H13 119.7 . .
C7 C13 H13 119.7 . .
N1 C14 C13 120.3(2) . .
N1 C14 H14 119.8 . .
C13 C14 H14 119.8 . .
C9 C15 C6 120.1(2) . .
C9 C15 H15 119.9 . .
C6 C15 H15 119.9 . .
C10 C16 C7 120.8(2) . .
C10 C16 H16 119.6 . .
C7 C16 H16 119.6 . .
H1WA O1W H1WB 104(2) . .
H2WA O2W H2WB 106(2) . .

loop_
_geom_bond_atom_site_label_1
_geom_bond_atom_site_label_2
_geom_bond_distance
_geom_bond_site_symmetry_2
Zn1 O1 1.9389(16) .
Zn1 O4 1.9420(19) .
Zn1 O2 1.9679(16) 2_656
Zn1 O3 1.9931(17) 1_655
O1 C12 1.285(3) .
O2 C1 1.258(3) .
O2 Zn1 1.9679(16) 2_656
O3 C1 1.261(3) .
O3 Zn1 1.9931(17) 1_455
O4 C3 1.289(3) .
O5 C3 1.224(3) .
N1 C14 1.346(3) .
N1 C10 1.348(3) .
N1 C11 1.489(3) .
O6 C12 1.224(3) .
C1 C2 1.493(3) .
C2 C8 1.391(3) .
C2 C9 1.393(3) .
C3 C4 1.514(3) .
C4 C11 1.520(4) .
C4 H4A 0.9700 .
C4 H4B 0.9700 .
C5 C8 1.391(3) .
C5 C6 1.391(3) .
C5 C12 1.497(3) .
C6 C15 1.386(3) .
C6 H6 0.9300 .
C7 C16 1.392(3) .
C7 C13 1.396(3) .
C7 C7 1.482(5) 2_665
C8 H8 0.9300 .
C9 C15 1.386(3) .
C9 H9 0.9300 .
C10 C16 1.369(4) .
C10 H10 0.9300 .
C11 H11A 0.9700 .
C11 H11B 0.9700 .
C13 C14 1.374(3) .
C13 H13 0.9300 .
C14 H14 0.9300 .
C15 H15 0.9300 .
C16 H16 0.9300 .
O1W H1WA 0.844(10) .
O1W H1WB 0.851(10) .
O2W H2WA 0.845(10) .
O2W H2WB 0.845(10) .
